data_4308347
loop_
_publ_author_name
'Alexander Egger'
'Vladimir B. Arion'
'Erwin Reisner'
'Berta Cebri\'an-Losantos'
'Sergiu Shova'
'G\"unter Trettenhahn'
'Bernhard K. Keppler'

_publ_section_title
;
Reactions of Potent Antitumor Complex trans-[RuIIICl4(indazole)2]- with a
DNA-Relevant Nucleobase and Thioethers: Insight into Biological Action
;
_journal_name_full 'Inorganic Chemistry'
_journal_page_first 122
_journal_page_last 132
_journal_paper_doi 10.1021/ic048967h
_journal_volume 44
_journal_year 2005
_chemical_formula_sum 'C18 H24 Cl2 N4 Ru S2'
_chemical_formula_weight 532.50
_chemical_name_systematic
; 
trans,trans,trans-[Diichlorobis(indazole)bis(dimethyl sulphide)
ruthenium(II)]
;
_space_group_IT_number 15
_symmetry_cell_setting monoclinic
_symmetry_space_group_name_Hall '-C 2yc'
_symmetry_space_group_name_H-M 'C 1 2/c 1'
_atom_sites_solution_hydrogens geom
_atom_sites_solution_primary direct
_atom_sites_solution_secondary difmap
_audit_creation_method SHELXL-97
_cell_angle_alpha 90.00
_cell_angle_beta 102.39(3)
_cell_angle_gamma 90.00
_cell_formula_units_Z 4
_cell_length_a 15.725(3)
_cell_length_b 9.883(2)
_cell_length_c 14.080(3)
_cell_measurement_temperature 120(2)
_cell_volume 2137.2(8)
_computing_structure_refinement 'SHELXL-97 (Sheldrick, 1997)'
_computing_structure_solution 'SHELXS-97 (Sheldrick, 1990)'
_diffrn_ambient_temperature 120(2)
_diffrn_measured_fraction_theta_full 0.998
_diffrn_measured_fraction_theta_max 0.998
_diffrn_radiation_monochromator graphite
_diffrn_radiation_source 'fine-focus sealed tube'
_diffrn_radiation_type MoK\a
_diffrn_radiation_wavelength 0.71073
_diffrn_reflns_av_R_equivalents 0.0201
_diffrn_reflns_av_sigmaI/netI 0.0249
_diffrn_reflns_limit_h_max 18
_diffrn_reflns_limit_h_min -18
_diffrn_reflns_limit_k_max 11
_diffrn_reflns_limit_k_min -11
_diffrn_reflns_limit_l_max 16
_diffrn_reflns_limit_l_min -16
_diffrn_reflns_number 3486
_diffrn_reflns_theta_full 24.66
_diffrn_reflns_theta_max 24.66
_diffrn_reflns_theta_min 2.65
_exptl_absorpt_coefficient_mu 1.190
_exptl_absorpt_correction_type none
_exptl_crystal_colour yellow-orange
_exptl_crystal_density_diffrn 1.655
_exptl_crystal_density_method 'not measured'
_exptl_crystal_description needle
_exptl_crystal_F_000 1080
_exptl_crystal_size_max 0.14
_exptl_crystal_size_mid 0.06
_exptl_crystal_size_min 0.05
_refine_diff_density_max 0.708
_refine_diff_density_min -0.581
_refine_diff_density_rms 0.081
_refine_ls_extinction_method none
_refine_ls_goodness_of_fit_ref 0.998
_refine_ls_hydrogen_treatment mixed
_refine_ls_matrix_type full
_refine_ls_number_parameters 126
_refine_ls_number_reflns 1806
_refine_ls_number_restraints 0
_refine_ls_restrained_S_all 0.998
_refine_ls_R_factor_all 0.0391
_refine_ls_R_factor_gt 0.0314
_refine_ls_shift/su_max 0.000
_refine_ls_shift/su_mean 0.000
_refine_ls_structure_factor_coef Fsqd
_refine_ls_weighting_details 'calc w=1/[\s^2^(Fo^2^)+(0.0461P)^2^+8.8622P] where P=(Fo^2^+2Fc^2^)/3'
_refine_ls_weighting_scheme calc
_refine_ls_wR_factor_gt 0.0822
_refine_ls_wR_factor_ref 0.0886
_reflns_number_gt 1555
_reflns_number_total 1806
_reflns_threshold_expression >2sigma(I)
_cod_data_source_file ic048967hsi20040730_115639.cif
_cod_data_source_block Aleg78
_cod_original_cell_volume 2137.2(7)
_cod_database_code 4308347

loop_
_symmetry_equiv_pos_as_xyz
'x, y, z'
'-x, y, -z+1/2'
'x+1/2, y+1/2, z'
'-x+1/2, y+1/2, -z+1/2'
'-x, -y, -z'
'x, -y, z-1/2'
'-x+1/2, -y+1/2, -z'
'x+1/2, -y+1/2, z-1/2'

loop_
_atom_site_label
_atom_site_type_symbol
_atom_site_fract_x
_atom_site_fract_y
_atom_site_fract_z
_atom_site_U_iso_or_equiv
_atom_site_adp_type
_atom_site_occupancy
_atom_site_symmetry_multiplicity
_atom_site_calc_flag
_atom_site_refinement_flags
_atom_site_disorder_assembly
_atom_site_disorder_group
Ru1 Ru 0.0000 0.0000 0.5000 0.02619(16) Uani 1 2 d S . .
Cl1 Cl -0.05697(5) 0.15753(9) 0.60336(6) 0.0340(2) Uani 1 1 d . . .
S1 S 0.03601(6) 0.18895(10) 0.41304(7) 0.0377(3) Uani 1 1 d . . .
N1 N 0.12086(18) 0.0083(3) 0.5947(2) 0.0294(7) Uani 1 1 d . . .
N2 N 0.13467(17) 0.0807(3) 0.6792(2) 0.0324(7) Uani 1 1 d . . .
H2 H 0.0953 0.1271 0.6986 0.039 Uiso 1 1 calc R . .
C1 C 0.1967(2) -0.0463(4) 0.5897(3) 0.0337(8) Uani 1 1 d . . .
H1A H 0.2062 -0.1001 0.5388 0.040 Uiso 1 1 calc R . .
C2 C 0.2612(2) -0.0114(3) 0.6723(3) 0.0307(8) Uani 1 1 d . . .
C3 C 0.3504(2) -0.0410(4) 0.7067(3) 0.0383(9) Uani 1 1 d . . .
H3 H 0.3804 -0.0948 0.6707 0.046 Uiso 1 1 calc R . .
C4 C 0.3914(2) 0.0113(4) 0.7942(3) 0.0405(9) Uani 1 1 d . . .
H4 H 0.4500 -0.0077 0.8179 0.049 Uiso 1 1 calc R . .
C5 C 0.3472(2) 0.0933(4) 0.8493(3) 0.0413(9) Uani 1 1 d . . .
H5 H 0.3776 0.1277 0.9084 0.050 Uiso 1 1 calc R . .
C6 C 0.2608(2) 0.1240(4) 0.8186(3) 0.0366(9) Uani 1 1 d . . .
H6 H 0.2316 0.1778 0.8555 0.044 Uiso 1 1 calc R . .
C7 C 0.2183(2) 0.0701(4) 0.7283(3) 0.0317(8) Uani 1 1 d . . .
C8 C 0.0864(4) 0.3166(5) 0.4932(4) 0.0745(16) Uani 1 1 d . . .
H8A H 0.1390 0.2818 0.5334 0.112 Uiso 1 1 calc R . .
H8B H 0.0476 0.3451 0.5335 0.112 Uiso 1 1 calc R . .
H8C H 0.1000 0.3923 0.4564 0.112 Uiso 1 1 calc R . .
C9 C 0.1235(3) 0.1547(5) 0.3555(4) 0.0684(15) Uani 1 1 d . . .
H9A H 0.1378 0.2352 0.3242 0.103 Uiso 1 1 calc R . .
H9B H 0.1067 0.0847 0.3078 0.103 Uiso 1 1 calc R . .
H9C H 0.1733 0.1255 0.4032 0.103 Uiso 1 1 calc R . .

loop_
_atom_site_aniso_label
_atom_site_aniso_U_11
_atom_site_aniso_U_22
_atom_site_aniso_U_33
_atom_site_aniso_U_23
_atom_site_aniso_U_13
_atom_site_aniso_U_12
Ru1 0.0188(2) 0.0268(2) 0.0336(2) -0.00189(16) 0.00728(16) 0.00139(15)
Cl1 0.0255(4) 0.0361(5) 0.0416(5) -0.0080(4) 0.0098(3) 0.0047(4)
S1 0.0313(5) 0.0342(5) 0.0499(6) 0.0033(4) 0.0142(4) 0.0011(4)
N1 0.0239(14) 0.0303(16) 0.0346(16) -0.0014(13) 0.0077(12) 0.0012(12)
N2 0.0214(14) 0.0403(18) 0.0363(16) -0.0066(14) 0.0078(12) 0.0031(13)
C1 0.0246(17) 0.0324(19) 0.045(2) -0.0048(17) 0.0083(15) 0.0029(15)
C2 0.0222(17) 0.0295(19) 0.042(2) 0.0012(15) 0.0097(15) -0.0003(14)
C3 0.0250(17) 0.038(2) 0.053(2) -0.0012(18) 0.0097(17) 0.0026(16)
C4 0.0206(17) 0.046(2) 0.053(2) 0.0049(19) 0.0039(17) -0.0018(16)
C5 0.0292(19) 0.051(3) 0.043(2) 0.0009(19) 0.0046(16) -0.0047(17)
C6 0.0279(18) 0.042(2) 0.041(2) -0.0032(17) 0.0102(16) -0.0033(16)
C7 0.0244(16) 0.032(2) 0.0400(19) 0.0010(16) 0.0103(15) -0.0018(15)
C8 0.110(4) 0.053(3) 0.067(3) -0.012(3) 0.033(3) -0.037(3)
C9 0.079(3) 0.047(3) 0.097(4) 0.011(3) 0.059(3) 0.005(3)

loop_
_atom_type_symbol
_atom_type_description
_atom_type_scat_dispersion_real
_atom_type_scat_dispersion_imag
_atom_type_scat_source
C C 0.0033 0.0016 'International Tables Vol C Tables 4.2.6.8 and 6.1.1.4'
H H 0.0000 0.0000 'International Tables Vol C Tables 4.2.6.8 and 6.1.1.4'
N N 0.0061 0.0033 'International Tables Vol C Tables 4.2.6.8 and 6.1.1.4'
S S 0.1246 0.1234 'International Tables Vol C Tables 4.2.6.8 and 6.1.1.4'
Cl Cl 0.1484 0.1585 'International Tables Vol C Tables 4.2.6.8 and 6.1.1.4'
Ru Ru -1.2594 0.8363 'International Tables Vol C Tables 4.2.6.8 and 6.1.1.4'

loop_
_geom_angle_atom_site_label_1
_geom_angle_atom_site_label_2
_geom_angle_atom_site_label_3
_geom_angle
_geom_angle_site_symmetry_1
_geom_angle_site_symmetry_3
_geom_angle_publ_flag
N1 Ru1 N1 180.0 5_556 . ?
N1 Ru1 S1 89.22(8) 5_556 . ?
N1 Ru1 S1 90.78(8) . . ?
N1 Ru1 S1 90.78(8) 5_556 5_556 ?
N1 Ru1 S1 89.22(8) . 5_556 ?
S1 Ru1 S1 180.00(3) . 5_556 ?
N1 Ru1 Cl1 90.33(8) 5_556 . ?
N1 Ru1 Cl1 89.67(8) . . ?
S1 Ru1 Cl1 87.95(4) . . ?
S1 Ru1 Cl1 92.05(4) 5_556 . ?
N1 Ru1 Cl1 89.67(8) 5_556 5_556 ?
N1 Ru1 Cl1 90.33(8) . 5_556 ?
S1 Ru1 Cl1 92.05(4) . 5_556 ?
S1 Ru1 Cl1 87.95(4) 5_556 5_556 ?
Cl1 Ru1 Cl1 180.0 . 5_556 ?
C8 S1 C9 98.2(3) . . ?
C8 S1 Ru1 110.95(18) . . ?
C9 S1 Ru1 112.39(17) . . ?
C1 N1 N2 106.5(3) . . ?
C1 N1 Ru1 131.3(3) . . ?
N2 N1 Ru1 122.2(2) . . ?
C7 N2 N1 111.1(3) . . ?
C7 N2 H2 124.4 . . ?
N1 N2 H2 124.4 . . ?
N1 C1 C2 110.6(3) . . ?
N1 C1 H1A 124.7 . . ?
C2 C1 H1A 124.7 . . ?
C7 C2 C1 104.9(3) . . ?
C7 C2 C3 119.3(3) . . ?
C1 C2 C3 135.8(4) . . ?
C4 C3 C2 118.2(4) . . ?
C4 C3 H3 120.9 . . ?
C2 C3 H3 120.9 . . ?
C3 C4 C5 121.7(4) . . ?
C3 C4 H4 119.2 . . ?
C5 C4 H4 119.2 . . ?
C6 C5 C4 121.9(4) . . ?
C6 C5 H5 119.1 . . ?
C4 C5 H5 119.1 . . ?
C5 C6 C7 116.6(4) . . ?
C5 C6 H6 121.7 . . ?
C7 C6 H6 121.7 . . ?
N2 C7 C2 106.9(3) . . ?
N2 C7 C6 130.8(3) . . ?
C2 C7 C6 122.3(3) . . ?
S1 C8 H8A 109.5 . . ?
S1 C8 H8B 109.5 . . ?
H8A C8 H8B 109.5 . . ?
S1 C8 H8C 109.5 . . ?
H8A C8 H8C 109.5 . . ?
H8B C8 H8C 109.5 . . ?
S1 C9 H9A 109.5 . . ?
S1 C9 H9B 109.5 . . ?
H9A C9 H9B 109.5 . . ?
S1 C9 H9C 109.5 . . ?
H9A C9 H9C 109.5 . . ?
H9B C9 H9C 109.5 . . ?

loop_
_geom_bond_atom_site_label_1
_geom_bond_atom_site_label_2
_geom_bond_distance
_geom_bond_site_symmetry_2
_geom_bond_publ_flag
Ru1 N1 2.076(3) 5_556 ?
Ru1 N1 2.076(3) . ?
Ru1 S1 2.3674(10) . ?
Ru1 S1 2.3674(10) 5_556 ?
Ru1 Cl1 2.4297(9) . ?
Ru1 Cl1 2.4297(9) 5_556 ?
S1 C8 1.763(5) . ?
S1 C9 1.773(4) . ?
N1 C1 1.325(5) . ?
N1 N2 1.365(4) . ?
N2 C7 1.353(4) . ?
N2 H2 0.8600 . ?
C1 C2 1.412(5) . ?
C1 H1A 0.9300 . ?
C2 C7 1.399(5) . ?
C2 C3 1.413(5) . ?
C3 C4 1.363(6) . ?
C3 H3 0.9300 . ?
C4 C5 1.405(6) . ?
C4 H4 0.9300 . ?
C5 C6 1.370(5) . ?
C5 H5 0.9300 . ?
C6 C7 1.407(5) . ?
C6 H6 0.9300 . ?
C8 H8A 0.9600 . ?
C8 H8B 0.9600 . ?
C8 H8C 0.9600 . ?
C9 H9A 0.9600 . ?
C9 H9B 0.9600 . ?
C9 H9C 0.9600 . ?

loop_
_geom_torsion_atom_site_label_1
_geom_torsion_atom_site_label_2
_geom_torsion_atom_site_label_3
_geom_torsion_atom_site_label_4
_geom_torsion
_geom_torsion_site_symmetry_1
_geom_torsion_site_symmetry_2
_geom_torsion_site_symmetry_3
_geom_torsion_site_symmetry_4
_geom_torsion_publ_flag
N1 Ru1 S1 C8 135.7(2) 5_556 . . . ?
N1 Ru1 S1 C8 -44.3(2) . . . . ?
S1 Ru1 S1 C8 -170(100) 5_556 . . . ?
Cl1 Ru1 S1 C8 45.3(2) . . . . ?
Cl1 Ru1 S1 C8 -134.7(2) 5_556 . . . ?
N1 Ru1 S1 C9 -115.4(2) 5_556 . . . ?
N1 Ru1 S1 C9 64.6(2) . . . . ?
S1 Ru1 S1 C9 -61(100) 5_556 . . . ?
Cl1 Ru1 S1 C9 154.2(2) . . . . ?
Cl1 Ru1 S1 C9 -25.8(2) 5_556 . . . ?
N1 Ru1 N1 C1 -3(100) 5_556 . . . ?
S1 Ru1 N1 C1 -87.4(3) . . . . ?
S1 Ru1 N1 C1 92.6(3) 5_556 . . . ?
Cl1 Ru1 N1 C1 -175.3(3) . . . . ?
Cl1 Ru1 N1 C1 4.7(3) 5_556 . . . ?
N1 Ru1 N1 N2 176(100) 5_556 . . . ?
S1 Ru1 N1 N2 91.2(3) . . . . ?
S1 Ru1 N1 N2 -88.8(3) 5_556 . . . ?
Cl1 Ru1 N1 N2 3.3(3) . . . . ?
Cl1 Ru1 N1 N2 -176.7(3) 5_556 . . . ?
C1 N1 N2 C7 -1.2(4) . . . . ?
Ru1 N1 N2 C7 179.9(2) . . . . ?
N2 N1 C1 C2 0.9(4) . . . . ?
Ru1 N1 C1 C2 179.7(2) . . . . ?
N1 C1 C2 C7 -0.3(4) . . . . ?
N1 C1 C2 C3 178.5(4) . . . . ?
C7 C2 C3 C4 0.2(6) . . . . ?
C1 C2 C3 C4 -178.5(4) . . . . ?
C2 C3 C4 C5 -0.3(6) . . . . ?
C3 C4 C5 C6 0.5(6) . . . . ?
C4 C5 C6 C7 -0.5(6) . . . . ?
N1 N2 C7 C2 1.0(4) . . . . ?
N1 N2 C7 C6 -178.2(4) . . . . ?
C1 C2 C7 N2 -0.4(4) . . . . ?
C3 C2 C7 N2 -179.4(3) . . . . ?
C1 C2 C7 C6 178.9(4) . . . . ?
C3 C2 C7 C6 -0.2(6) . . . . ?
C5 C6 C7 N2 179.4(4) . . . . ?
C5 C6 C7 C2 0.3(6) . . . . ?
